data_7017608
loop_
_publ_author_name
'Ma, Yun-Sheng'
'Tang, Xiao-Yan'
'Yin, Wen-Yu'
'Wu, Bin'
'Xue, Feng-Feng'
'Yuan, Rong-Xin'
'Roy, Soumyajit'

_publ_section_title
;
 Zinc and cadmium 2-pyrazinephosphonates: Syntheses, structures and
 luminescent properties.
;
_journal_issue 8
_journal_name_full 'Dalton transactions (Cambridge, England : 2003)'
_journal_page_first 2340
_journal_page_last 2345
_journal_paper_doi 10.1039/c1dt11250c
_journal_volume 41
_journal_year 2012
_chemical_formula_moiety 'C4 H4 Cd Cl N2 O3 P, H2 O'
_chemical_formula_sum 'C4 H6 Cd Cl N2 O4 P'
_chemical_formula_weight 324.93
_chemical_name_systematic
;
?
;
_space_group_IT_number 2
_symmetry_cell_setting triclinic
_symmetry_space_group_name_Hall '-P 1'
_symmetry_space_group_name_H-M 'P -1'
_atom_sites_solution_hydrogens geom
_atom_sites_solution_primary direct
_atom_sites_solution_secondary difmap
_audit_creation_method SHELXL-97
_cell_angle_alpha 79.50(3)
_cell_angle_beta 77.90(3)
_cell_angle_gamma 71.68(3)
_cell_formula_units_Z 2
_cell_length_a 5.6914(11)
_cell_length_b 7.0423(14)
_cell_length_c 11.570(2)
_cell_measurement_temperature 293(2)
_cell_volume 427.05(16)
_computing_cell_refinement CrystalClear
_computing_data_collection 'CrystalClear (Rigaku, 2005)'
_computing_data_reduction CrystalClear
_computing_molecular_graphics 'Bruker SHELXTL/PC (Sheldrick, 1999)'
_computing_publication_material 'Bruker SHELXTL/PC and PLATON (Spek, 2003)'
_computing_structure_refinement 'SHELXL-97 (Sheldrick, 2008)'
_computing_structure_solution 'SHELXS-97 (Sheldrick, 2008)'
_diffrn_ambient_temperature 293(2)
_diffrn_measured_fraction_theta_full 0.994
_diffrn_measured_fraction_theta_max 0.994
_diffrn_radiation_monochromator graphite
_diffrn_radiation_source 'fine-focus sealed tube'
_diffrn_radiation_type MoK\a
_diffrn_radiation_wavelength 0.71073
_diffrn_reflns_av_R_equivalents 0.0391
_diffrn_reflns_av_sigmaI/netI 0.0520
_diffrn_reflns_limit_h_max 7
_diffrn_reflns_limit_h_min -7
_diffrn_reflns_limit_k_max 9
_diffrn_reflns_limit_k_min -9
_diffrn_reflns_limit_l_max 14
_diffrn_reflns_limit_l_min -14
_diffrn_reflns_number 4452
_diffrn_reflns_theta_full 27.48
_diffrn_reflns_theta_max 27.48
_diffrn_reflns_theta_min 3.07
_exptl_absorpt_coefficient_mu 3.038
_exptl_absorpt_correction_T_max 0.542
_exptl_absorpt_correction_T_min 0.485
_exptl_absorpt_correction_type multi-scan
_exptl_absorpt_process_details 'CrystalClear (Rigaku, 2005)'
_exptl_crystal_density_diffrn 2.527
_exptl_crystal_density_method 'not measured'
_exptl_crystal_F_000 312
_exptl_crystal_size_max 0.25
_exptl_crystal_size_mid 0.2
_exptl_crystal_size_min 0.2
_refine_diff_density_max 0.570
_refine_diff_density_min -0.762
_refine_diff_density_rms 0.159
_refine_ls_extinction_method none
_refine_ls_goodness_of_fit_ref 1.067
_refine_ls_hydrogen_treatment mixed
_refine_ls_matrix_type full
_refine_ls_number_parameters 130
_refine_ls_number_reflns 1944
_refine_ls_number_restraints 3
_refine_ls_restrained_S_all 1.066
_refine_ls_R_factor_all 0.0500
_refine_ls_R_factor_gt 0.0397
_refine_ls_shift/su_max 0.001
_refine_ls_shift/su_mean 0.000
_refine_ls_structure_factor_coef Fsqd
_refine_ls_weighting_details 'calc w=1/[\s^2^(Fo^2^)+(0.0305P)^2^+0.6000P] where P=(Fo^2^+2Fc^2^)/3'
_refine_ls_weighting_scheme calc
_refine_ls_wR_factor_gt 0.0737
_refine_ls_wR_factor_ref 0.0767
_reflns_number_gt 1714
_reflns_number_total 1944
_reflns_threshold_expression >2sigma(I)
_cod_data_source_file c1dt11250c.txt
_cod_data_source_block cd
_cod_database_code 7017608

loop_
_symmetry_equiv_pos_as_xyz
'x, y, z'
'-x, -y, -z'

loop_
_atom_site_label
_atom_site_type_symbol
_atom_site_fract_x
_atom_site_fract_y
_atom_site_fract_z
_atom_site_U_iso_or_equiv
_atom_site_adp_type
_atom_site_occupancy
_atom_site_symmetry_multiplicity
_atom_site_calc_flag
_atom_site_refinement_flags
Cd1 Cd 0.99630(6) 0.03350(5) 0.82357(3) 0.01932(12) Uani 1 1 d .
P1 P 0.5252(2) 0.17863(18) 0.66488(11) 0.0181(3) Uani 1 1 d .
O1 O 0.7303(6) 0.0017(5) 0.7088(3) 0.0215(7) Uani 1 1 d .
O2 O 0.5990(8) 0.2528(6) 0.5316(3) 0.0269(8) Uani 1 1 d .
H2A H 0.729(11) 0.252(9) 0.505(5) 0.032(18) Uiso 1 1 d .
O3 O 0.2662(6) 0.1575(5) 0.6783(3) 0.0239(8) Uani 1 1 d .
Cl1 Cl 1.1854(2) 0.15708(18) 0.97731(10) 0.0229(3) Uani 1 1 d .
O4 O 0.0555(7) 0.2726(7) 0.4599(4) 0.0373(10) Uani 1 1 d D
H4A H 0.130(11) 0.176(7) 0.418(5) 0.06(2) Uiso 1 1 d D
H4B H 0.100(13) 0.297(10) 0.521(5) 0.09(3) Uiso 1 1 d D
C1 C 0.5076(8) 0.3846(7) 0.7449(4) 0.0163(9) Uani 1 1 d .
C2 C 0.3134(8) 0.5624(7) 0.7430(4) 0.0192(10) Uani 1 1 d .
H2 H 0.1853 0.5770 0.7007 0.023 Uiso 1 1 calc R
C3 C 0.4931(9) 0.6865(7) 0.8591(4) 0.0224(10) Uani 1 1 d .
H3 H 0.4939 0.7894 0.8991 0.027 Uiso 1 1 calc R
C4 C 0.6868(9) 0.5097(7) 0.8619(4) 0.0239(11) Uani 1 1 d .
H4 H 0.8154 0.4965 0.9036 0.029 Uiso 1 1 calc R
N1 N 0.6942(7) 0.3570(6) 0.8064(3) 0.0198(8) Uani 1 1 d .
N2 N 0.3050(7) 0.7135(6) 0.8003(3) 0.0190(8) Uani 1 1 d .

loop_
_atom_site_aniso_label
_atom_site_aniso_U_11
_atom_site_aniso_U_22
_atom_site_aniso_U_33
_atom_site_aniso_U_23
_atom_site_aniso_U_13
_atom_site_aniso_U_12
Cd1 0.01808(19) 0.01650(19) 0.0224(2) -0.00424(13) -0.00829(14) 0.00059(13)
P1 0.0179(6) 0.0172(6) 0.0197(6) -0.0049(5) -0.0059(5) -0.0023(5)
O1 0.0222(17) 0.0173(17) 0.0251(18) -0.0046(14) -0.0082(14) -0.0020(14)
O2 0.026(2) 0.036(2) 0.0173(19) -0.0022(15) -0.0039(17) -0.0070(18)
O3 0.0202(17) 0.0262(19) 0.0275(19) -0.0049(15) -0.0068(15) -0.0069(15)
Cl1 0.0241(6) 0.0252(6) 0.0221(6) -0.0040(5) -0.0085(5) -0.0071(5)
O4 0.030(2) 0.047(3) 0.036(2) -0.018(2) -0.0095(19) -0.0033(19)
C1 0.017(2) 0.017(2) 0.015(2) -0.0025(18) -0.0054(18) -0.0037(18)
C2 0.017(2) 0.020(2) 0.020(2) -0.0003(19) -0.009(2) -0.0015(19)
C3 0.027(3) 0.019(2) 0.023(3) -0.005(2) -0.008(2) -0.004(2)
C4 0.021(2) 0.022(3) 0.029(3) -0.004(2) -0.011(2) -0.001(2)
N1 0.019(2) 0.018(2) 0.024(2) -0.0059(17) -0.0074(17) -0.0031(16)
N2 0.0162(19) 0.016(2) 0.023(2) -0.0017(16) -0.0047(17) -0.0014(16)

loop_
_atom_type_symbol
_atom_type_description
_atom_type_scat_dispersion_real
_atom_type_scat_dispersion_imag
_atom_type_scat_source
C C 0.0033 0.0016 'International Tables Vol C Tables 4.2.6.8 and 6.1.1.4'
Cd Cd -0.8075 1.2024 'International Tables Vol C Tables 4.2.6.8 and 6.1.1.4'
Cl Cl 0.1484 0.1585 'International Tables Vol C Tables 4.2.6.8 and 6.1.1.4'
N N 0.0061 0.0033 'International Tables Vol C Tables 4.2.6.8 and 6.1.1.4'
O O 0.0106 0.0060 'International Tables Vol C Tables 4.2.6.8 and 6.1.1.4'
P P 0.1023 0.0942 'International Tables Vol C Tables 4.2.6.8 and 6.1.1.4'
H H 0.0000 0.0000 'International Tables Vol C Tables 4.2.6.8 and 6.1.1.4'

loop_
_geom_angle_atom_site_label_1
_geom_angle_atom_site_label_2
_geom_angle_atom_site_label_3
_geom_angle
_geom_angle_site_symmetry_1
_geom_angle_site_symmetry_3
O3 Cd1 O1 99.37(12) 1_655 .
O3 Cd1 N1 88.70(13) 1_655 .
O1 Cd1 N1 75.29(12) . .
O3 Cd1 N2 84.55(13) 1_655 1_645
O1 Cd1 N2 97.26(12) . 1_645
N1 Cd1 N2 169.03(13) . 1_645
O3 Cd1 Cl1 161.65(9) 1_655 2_757
O1 Cd1 Cl1 96.60(9) . 2_757
N1 Cd1 Cl1 104.14(10) . 2_757
N2 Cd1 Cl1 84.50(10) 1_645 2_757
O3 Cd1 Cl1 86.68(9) 1_655 .
O1 Cd1 Cl1 163.02(9) . .
N1 Cd1 Cl1 89.10(10) . .
N2 Cd1 Cl1 99.11(10) 1_645 .
Cl1 Cd1 Cl1 80.56(4) 2_757 .
O3 P1 O1 119.1(2) . .
O3 P1 O2 106.2(2) . .
O1 P1 O2 111.4(2) . .
O3 P1 C1 108.4(2) . .
O1 P1 C1 105.7(2) . .
O2 P1 C1 105.2(2) . .
P1 O1 Cd1 122.40(18) . .
P1 O2 H2A 122(5) . .
P1 O3 Cd1 136.9(2) . 1_455
Cd1 Cl1 Cd1 99.44(4) 2_757 .
H4A O4 H4B 127(4) . .
N1 C1 C2 120.8(4) . .
N1 C1 P1 116.8(3) . .
C2 C1 P1 122.4(3) . .
N2 C2 C1 121.8(4) . .
N2 C2 H2 119.1 . .
C1 C2 H2 119.1 . .
N2 C3 C4 121.6(4) . .
N2 C3 H3 119.2 . .
C4 C3 H3 119.2 . .
N1 C4 C3 121.6(4) . .
N1 C4 H4 119.2 . .
C3 C4 H4 119.2 . .
C4 N1 C1 117.1(4) . .
C4 N1 Cd1 123.9(3) . .
C1 N1 Cd1 118.7(3) . .
C3 N2 C2 117.1(4) . .
C3 N2 Cd1 111.7(3) . 1_465
C2 N2 Cd1 131.2(3) . 1_465

loop_
_geom_bond_atom_site_label_1
_geom_bond_atom_site_label_2
_geom_bond_distance
_geom_bond_site_symmetry_2
Cd1 O3 2.275(3) 1_655
Cd1 O1 2.296(3) .
Cd1 N1 2.388(4) .
Cd1 N2 2.403(4) 1_645
Cd1 Cl1 2.6315(15) 2_757
Cd1 Cl1 2.6525(13) .
P1 O3 1.501(3) .
P1 O1 1.509(3) .
P1 O2 1.549(4) .
P1 C1 1.825(5) .
O2 H2A 0.74(6) .
O3 Cd1 2.275(3) 1_455
Cl1 Cd1 2.6315(15) 2_757
O4 H4A 0.86(5) .
O4 H4B 0.86(7) .
C1 N1 1.345(6) .
C1 C2 1.386(6) .
C2 N2 1.337(6) .
C2 H2 0.9300 .
C3 N2 1.332(6) .
C3 C4 1.380(7) .
C3 H3 0.9300 .
C4 N1 1.335(6) .
C4 H4 0.9300 .
N2 Cd1 2.403(4) 1_465

loop_
_geom_hbond_atom_site_label_D
_geom_hbond_atom_site_label_H
_geom_hbond_atom_site_label_A
_geom_hbond_distance_DH
_geom_hbond_distance_HA
_geom_hbond_distance_DA
_geom_hbond_angle_DHA
_geom_hbond_site_symmetry_A
O2 H2A O4 0.74(6) 1.87(6) 2.596(6) 170(7) 1_655
O4 H4A O1 0.86(5) 1.98(5) 2.815(5) 167(6) 2_656
O4 H4B O3 0.86(7) 2.16(5) 2.896(5) 144(6) .
